data_4331063
loop_
_publ_author_name
'Vitaly Nesterov'
'Gregor Schnakenburg'
'Arturo Espinosa'
'Rainer Streubel'

_publ_contact_author_address
;
University of Bonn
Institute of Inorganic Chemistry
Gerhard-Domagk-Strasse 1
53121 Bonn
Germany
;
_publ_contact_author_email r.streubel@uni-bonn.de
_publ_contact_author_fax '049 228 73-9616'
_publ_contact_author_name 'Streubel, Rainer'
_publ_contact_author_phone '049 228 73-5345'
_publ_section_title
;
 Synthesis and Reactions of the First Room Temperature Stable Li/Cl
 Phosphinidenoid Complex
;
_journal_name_full 'Inorganic Chemistry'
_journal_page_first 12343
_journal_page_last 12349
_journal_paper_doi 10.1021/ic301652u
_journal_volume 51
_journal_year 2012
_chemical_formula_moiety 'C24 H15 Cl2 O5 P W'
_chemical_formula_sum 'C24 H15 Cl2 O5 P W'
_chemical_formula_weight 669.08
_chemical_name_systematic
; 
 ? 
;
_space_group_IT_number 14
_symmetry_cell_setting monoclinic
_symmetry_space_group_name_Hall '-P 2ybc'
_symmetry_space_group_name_H-M 'P 1 21/c 1'
_atom_sites_solution_hydrogens geom
_atom_sites_solution_primary direct
_atom_sites_solution_secondary difmap
_audit_creation_method SHELXL-97
_cell_angle_alpha 90.00
_cell_angle_beta 94.84(2)
_cell_angle_gamma 90.00
_cell_formula_units_Z 4
_cell_length_a 7.7071(2)
_cell_length_b 9.4151(2)
_cell_length_c 32.6342(5)
_cell_measurement_reflns_used 9107
_cell_measurement_temperature 100(2)
_cell_measurement_theta_max 30.02
_cell_measurement_theta_min 2.50
_cell_volume 2359.60(11)
_computing_cell_refinement 'Bruker SAINT'
_computing_data_collection 'Bruker APEX2'
_computing_data_reduction 'Bruker SAINT'
_computing_molecular_graphics 'Bruker SHELXTL'
_computing_publication_material 'Bruker SHELXTL'
_computing_structure_refinement 'SHELXL-97 (Sheldrick, 2008)'
_computing_structure_solution 'SHELXS-97 (Sheldrick, 2008)'
_diffrn_ambient_temperature 100(2)
_diffrn_measured_fraction_theta_full 0.995
_diffrn_measured_fraction_theta_max 0.995
_diffrn_measurement_device_type 'Bruker X8-KappaApexII'
_diffrn_measurement_method '\f and \w CCD rotation images, thin slices'
_diffrn_radiation_monochromator graphite
_diffrn_radiation_source 'fine-focus sealed tube'
_diffrn_radiation_type MoK\a
_diffrn_radiation_wavelength 0.71073
_diffrn_reflns_av_R_equivalents 0.0301
_diffrn_reflns_av_sigmaI/netI 0.0301
_diffrn_reflns_limit_h_max 10
_diffrn_reflns_limit_h_min -10
_diffrn_reflns_limit_k_max 12
_diffrn_reflns_limit_k_min -12
_diffrn_reflns_limit_l_max 42
_diffrn_reflns_limit_l_min -26
_diffrn_reflns_number 17602
_diffrn_reflns_theta_full 28.00
_diffrn_reflns_theta_max 28.00
_diffrn_reflns_theta_min 3.52
_diffrn_standards_number 0
_exptl_absorpt_coefficient_mu 5.224
_exptl_absorpt_correction_T_max 0.4214
_exptl_absorpt_correction_T_min 0.3670
_exptl_absorpt_correction_type empirical
_exptl_absorpt_process_details 'Sadabs (2009/2), Bruker AXS 2009'
_exptl_crystal_colour colourless
_exptl_crystal_density_diffrn 1.883
_exptl_crystal_description block
_exptl_crystal_F_000 1288
_exptl_crystal_size_max 0.24
_exptl_crystal_size_mid 0.24
_exptl_crystal_size_min 0.20
_refine_diff_density_max 1.004
_refine_diff_density_min -0.649
_refine_diff_density_rms 0.088
_refine_ls_extinction_method none
_refine_ls_goodness_of_fit_ref 1.028
_refine_ls_hydrogen_treatment constr
_refine_ls_matrix_type full
_refine_ls_number_parameters 298
_refine_ls_number_reflns 5657
_refine_ls_number_restraints 0
_refine_ls_restrained_S_all 1.028
_refine_ls_R_factor_all 0.0220
_refine_ls_R_factor_gt 0.0195
_refine_ls_shift/su_max 0.036
_refine_ls_shift/su_mean 0.002
_refine_ls_structure_factor_coef Fsqd
_refine_ls_weighting_details 'calc w=1/[\s^2^(Fo^2^)+(0.0095P)^2^+1.8633P] where P=(Fo^2^+2Fc^2^)/3'
_refine_ls_weighting_scheme calc
_refine_ls_wR_factor_gt 0.0419
_refine_ls_wR_factor_ref 0.0428
_reflns_number_gt 5226
_reflns_number_total 5657
_reflns_threshold_expression >2sigma(I)
_cod_data_source_file ic301652u_si_002_3.cif
_cod_data_source_block Greg1715f
_cod_original_cell_volume 2359.61(11)
_cod_original_sg_symbol_H-M 'P 21/c'
_cod_database_code 4331063

loop_
_symmetry_equiv_pos_as_xyz
'x, y, z'
'-x, y+1/2, -z+1/2'
'-x, -y, -z'
'x, -y-1/2, z-1/2'

loop_
_atom_site_label
_atom_site_type_symbol
_atom_site_fract_x
_atom_site_fract_y
_atom_site_fract_z
_atom_site_U_iso_or_equiv
_atom_site_adp_type
_atom_site_occupancy
_atom_site_symmetry_multiplicity
_atom_site_calc_flag
_atom_site_refinement_flags
C1 C 0.7740(3) 0.4546(2) 0.15205(7) 0.0114(4) Uani 1 1 d .
C2 C 0.9100(3) 0.3931(2) 0.18439(7) 0.0122(4) Uani 1 1 d .
C3 C 1.0334(3) 0.2964(2) 0.17216(7) 0.0147(5) Uani 1 1 d .
H3 H 1.0308 0.2692 0.1441 0.018 Uiso 1 1 calc R
C4 C 1.1598(3) 0.2395(3) 0.20032(7) 0.0178(5) Uani 1 1 d .
H4 H 1.2409 0.1724 0.1915 0.021 Uiso 1 1 calc R
C5 C 1.1679(3) 0.2801(3) 0.24131(7) 0.0191(5) Uani 1 1 d .
H5 H 1.2547 0.2418 0.2606 0.023 Uiso 1 1 calc R
C6 C 1.0483(3) 0.3769(3) 0.25374(7) 0.0188(5) Uani 1 1 d .
H6 H 1.0537 0.4055 0.2817 0.023 Uiso 1 1 calc R
C7 C 0.9200(3) 0.4329(3) 0.22582(7) 0.0161(5) Uani 1 1 d .
H7 H 0.8384 0.4989 0.2350 0.019 Uiso 1 1 calc R
C8 C 0.6399(3) 0.5522(2) 0.16989(7) 0.0128(4) Uani 1 1 d .
C9 C 0.6144(3) 0.6914(3) 0.15647(7) 0.0158(5) Uani 1 1 d .
H9 H 0.6842 0.7282 0.1363 0.019 Uiso 1 1 calc R
C10 C 0.4887(3) 0.7784(3) 0.17200(7) 0.0185(5) Uani 1 1 d .
H10 H 0.4737 0.8729 0.1622 0.022 Uiso 1 1 calc R
C11 C 0.3859(3) 0.7279(3) 0.20152(8) 0.0192(5) Uani 1 1 d .
H11 H 0.2996 0.7869 0.2119 0.023 Uiso 1 1 calc R
C12 C 0.4103(3) 0.5900(3) 0.21581(7) 0.0187(5) Uani 1 1 d .
H12 H 0.3410 0.5547 0.2363 0.022 Uiso 1 1 calc R
C13 C 0.5351(3) 0.5033(3) 0.20044(7) 0.0158(5) Uani 1 1 d .
H13 H 0.5503 0.4092 0.2106 0.019 Uiso 1 1 calc R
C14 C 0.8651(3) 0.5298(2) 0.11782(7) 0.0122(4) Uani 1 1 d .
C15 C 0.7754(3) 0.5572(2) 0.07963(7) 0.0141(4) Uani 1 1 d .
H15 H 0.6581 0.5265 0.0745 0.017 Uiso 1 1 calc R
C16 C 0.8554(3) 0.6289(2) 0.04888(7) 0.0171(5) Uani 1 1 d .
H16 H 0.7932 0.6455 0.0229 0.020 Uiso 1 1 calc R
C17 C 1.0262(3) 0.6761(3) 0.05623(8) 0.0189(5) Uani 1 1 d .
H17 H 1.0817 0.7240 0.0353 0.023 Uiso 1 1 calc R
C18 C 1.1150(3) 0.6526(2) 0.09454(8) 0.0176(5) Uani 1 1 d .
H18 H 1.2309 0.6862 0.1000 0.021 Uiso 1 1 calc R
C19 C 1.0347(3) 0.5799(2) 0.12487(7) 0.0142(4) Uani 1 1 d .
H19 H 1.0968 0.5643 0.1509 0.017 Uiso 1 1 calc R
C20 C 0.7939(3) 0.0092(3) 0.02242(8) 0.0199(5) Uani 1 1 d .
C21 C 0.5324(4) 0.0224(3) 0.07690(8) 0.0230(5) Uani 1 1 d .
C22 C 0.8964(4) 0.0178(3) 0.11018(7) 0.0207(5) Uani 1 1 d .
C23 C 0.9653(3) 0.2593(2) 0.05822(7) 0.0148(5) Uani 1 1 d .
C24 C 0.6090(3) 0.2675(3) 0.02681(7) 0.0184(5) Uani 1 1 d .
O1 O 0.8115(3) -0.0660(2) -0.00444(5) 0.0280(4) Uani 1 1 d .
O2 O 0.4116(3) -0.0453(2) 0.08081(6) 0.0381(5) Uani 1 1 d .
O3 O 0.9787(3) -0.0496(2) 0.13339(6) 0.0321(5) Uani 1 1 d .
O4 O 1.0856(2) 0.32172(18) 0.05096(5) 0.0193(4) Uani 1 1 d .
O5 O 0.5357(3) 0.3355(2) 0.00242(6) 0.0301(5) Uani 1 1 d .
P P 0.65842(7) 0.28923(6) 0.125844(17) 0.01167(11) Uani 1 1 d .
Cl1 Cl 0.41021(7) 0.36107(6) 0.112156(18) 0.01707(11) Uani 1 1 d .
Cl2 Cl 0.62044(8) 0.16249(6) 0.175871(17) 0.01639(11) Uani 1 1 d .
W W 0.748642(12) 0.141443(9) 0.068878(3) 0.01328(3) Uani 1 1 d .

loop_
_atom_site_aniso_label
_atom_site_aniso_U_11
_atom_site_aniso_U_22
_atom_site_aniso_U_33
_atom_site_aniso_U_23
_atom_site_aniso_U_13
_atom_site_aniso_U_12
C1 0.0129(10) 0.0123(10) 0.0088(10) -0.0010(8) 0.0001(8) -0.0004(8)
C2 0.0118(10) 0.0126(11) 0.0124(11) 0.0019(8) 0.0016(8) -0.0023(8)
C3 0.0150(11) 0.0160(11) 0.0129(11) 0.0010(9) -0.0001(9) -0.0018(9)
C4 0.0144(11) 0.0158(11) 0.0229(13) 0.0042(10) 0.0003(10) 0.0003(9)
C5 0.0190(12) 0.0190(12) 0.0182(12) 0.0079(10) -0.0056(10) -0.0031(10)
C6 0.0220(12) 0.0240(13) 0.0101(11) 0.0014(9) -0.0010(9) -0.0033(10)
C7 0.0191(12) 0.0166(12) 0.0125(11) 0.0007(9) 0.0004(9) -0.0011(9)
C8 0.0108(10) 0.0154(11) 0.0120(10) -0.0016(9) -0.0009(8) 0.0009(8)
C9 0.0179(12) 0.0169(11) 0.0125(11) -0.0011(9) 0.0001(9) -0.0001(9)
C10 0.0225(12) 0.0149(11) 0.0174(12) -0.0015(10) -0.0034(10) 0.0046(10)
C11 0.0151(11) 0.0212(12) 0.0210(12) -0.0104(10) 0.0005(10) 0.0038(9)
C12 0.0171(12) 0.0221(12) 0.0178(12) -0.0072(10) 0.0056(10) -0.0041(10)
C13 0.0165(11) 0.0151(11) 0.0160(11) -0.0024(9) 0.0025(9) -0.0019(9)
C14 0.0149(11) 0.0111(10) 0.0111(10) 0.0011(8) 0.0033(9) 0.0030(8)
C15 0.0131(11) 0.0153(11) 0.0138(11) 0.0021(9) 0.0003(9) 0.0003(9)
C16 0.0203(12) 0.0194(12) 0.0113(11) 0.0038(9) 0.0000(9) 0.0023(9)
C17 0.0221(13) 0.0190(12) 0.0167(12) 0.0054(9) 0.0072(10) 0.0003(10)
C18 0.0157(11) 0.0153(11) 0.0219(12) 0.0031(9) 0.0029(10) -0.0012(9)
C19 0.0159(11) 0.0132(11) 0.0132(11) 0.0005(9) 0.0000(9) 0.0015(9)
C20 0.0251(13) 0.0170(12) 0.0171(12) 0.0015(10) -0.0015(10) 0.0012(10)
C21 0.0331(15) 0.0200(13) 0.0153(12) 0.0009(10) -0.0020(11) -0.0050(11)
C22 0.0307(14) 0.0162(12) 0.0153(12) -0.0037(10) 0.0035(10) 0.0025(10)
C23 0.0189(12) 0.0175(12) 0.0077(10) -0.0033(9) -0.0011(9) 0.0059(9)
C24 0.0176(12) 0.0211(12) 0.0166(12) -0.0038(10) 0.0022(10) -0.0013(10)
O1 0.0425(12) 0.0219(10) 0.0196(9) -0.0077(8) 0.0015(8) 0.0043(9)
O2 0.0395(12) 0.0428(13) 0.0305(11) 0.0095(10) -0.0062(9) -0.0236(10)
O3 0.0488(13) 0.0247(11) 0.0214(10) 0.0016(8) -0.0045(9) 0.0146(9)
O4 0.0184(9) 0.0225(9) 0.0172(9) -0.0049(7) 0.0032(7) -0.0022(7)
O5 0.0304(11) 0.0322(11) 0.0260(10) 0.0052(8) -0.0080(9) 0.0032(9)
P 0.0122(3) 0.0123(3) 0.0103(3) 0.0002(2) 0.0004(2) -0.0003(2)
Cl1 0.0113(2) 0.0214(3) 0.0181(3) -0.0019(2) -0.0007(2) 0.0008(2)
Cl2 0.0206(3) 0.0145(3) 0.0145(3) 0.0022(2) 0.0041(2) -0.0028(2)
W 0.01694(5) 0.01239(5) 0.01039(5) -0.00146(3) 0.00052(3) 0.00054(4)

loop_
_atom_type_symbol
_atom_type_description
_atom_type_scat_dispersion_real
_atom_type_scat_dispersion_imag
_atom_type_scat_source
C C 0.0033 0.0016 'International Tables Vol C Tables 4.2.6.8 and 6.1.1.4'
H H 0.0000 0.0000 'International Tables Vol C Tables 4.2.6.8 and 6.1.1.4'
O O 0.0106 0.0060 'International Tables Vol C Tables 4.2.6.8 and 6.1.1.4'
P P 0.1023 0.0942 'International Tables Vol C Tables 4.2.6.8 and 6.1.1.4'
Cl Cl 0.1484 0.1585 'International Tables Vol C Tables 4.2.6.8 and 6.1.1.4'
W W -0.8490 6.8722 'International Tables Vol C Tables 4.2.6.8 and 6.1.1.4'

loop_
_geom_angle_atom_site_label_1
_geom_angle_atom_site_label_2
_geom_angle_atom_site_label_3
_geom_angle
C8 C1 C2 114.04(18)
C8 C1 C14 111.28(18)
C2 C1 C14 110.18(18)
C8 C1 P 110.28(15)
C2 C1 P 105.03(14)
C14 C1 P 105.52(14)
C3 C2 C7 117.8(2)
C3 C2 C1 119.4(2)
C7 C2 C1 122.8(2)
C4 C3 C2 121.2(2)
C4 C3 H3 119.4
C2 C3 H3 119.4
C5 C4 C3 120.2(2)
C5 C4 H4 119.9
C3 C4 H4 119.9
C6 C5 C4 119.2(2)
C6 C5 H5 120.4
C4 C5 H5 120.4
C5 C6 C7 120.9(2)
C5 C6 H6 119.6
C7 C6 H6 119.6
C6 C7 C2 120.7(2)
C6 C7 H7 119.7
C2 C7 H7 119.7
C9 C8 C13 117.1(2)
C9 C8 C1 121.8(2)
C13 C8 C1 121.1(2)
C8 C9 C10 121.5(2)
C8 C9 H9 119.3
C10 C9 H9 119.3
C11 C10 C9 120.5(2)
C11 C10 H10 119.7
C9 C10 H10 119.7
C10 C11 C12 119.1(2)
C10 C11 H11 120.4
C12 C11 H11 120.4
C11 C12 C13 120.5(2)
C11 C12 H12 119.7
C13 C12 H12 119.7
C12 C13 C8 121.2(2)
C12 C13 H13 119.4
C8 C13 H13 119.4
C19 C14 C15 118.2(2)
C19 C14 C1 121.02(19)
C15 C14 C1 120.6(2)
C16 C15 C14 121.0(2)
C16 C15 H15 119.5
C14 C15 H15 119.5
C17 C16 C15 120.0(2)
C17 C16 H16 120.0
C15 C16 H16 120.0
C16 C17 C18 119.4(2)
C16 C17 H17 120.3
C18 C17 H17 120.3
C19 C18 C17 120.2(2)
C19 C18 H18 119.9
C17 C18 H18 119.9
C14 C19 C18 121.2(2)
C14 C19 H19 119.4
C18 C19 H19 119.4
O1 C20 W 176.8(2)
O2 C21 W 178.9(2)
O3 C22 W 179.3(2)
O4 C23 W 177.40(19)
O5 C24 W 177.4(2)
C1 P Cl1 102.46(7)
C1 P Cl2 101.80(7)
Cl1 P Cl2 99.89(3)
C1 P W 129.16(7)
Cl1 P W 109.88(3)
Cl2 P W 109.74(3)
C20 W C21 87.26(10)
C20 W C24 88.19(10)
C21 W C24 90.91(10)
C20 W C22 91.26(10)
C21 W C22 91.03(10)
C24 W C22 177.96(10)
C20 W C23 90.66(10)
C21 W C23 177.60(9)
C24 W C23 87.83(9)
C22 W C23 90.20(10)
C20 W P 173.04(8)
C21 W P 85.88(7)
C24 W P 90.72(7)
C22 W P 90.05(7)
C23 W P 96.17(6)

loop_
_geom_bond_atom_site_label_1
_geom_bond_atom_site_label_2
_geom_bond_distance
C1 C8 1.534(3)
C1 C2 1.537(3)
C1 C14 1.541(3)
C1 P 1.955(2)
C2 C3 1.399(3)
C2 C7 1.399(3)
C3 C4 1.389(3)
C3 H3 0.9500
C4 C5 1.388(3)
C4 H4 0.9500
C5 C6 1.382(4)
C5 H5 0.9500
C6 C7 1.391(3)
C6 H6 0.9500
C7 H7 0.9500
C8 C9 1.390(3)
C8 C13 1.412(3)
C9 C10 1.396(3)
C9 H9 0.9500
C10 C11 1.382(4)
C10 H10 0.9500
C11 C12 1.387(4)
C11 H11 0.9500
C12 C13 1.387(3)
C12 H12 0.9500
C13 H13 0.9500
C14 C19 1.390(3)
C14 C15 1.397(3)
C15 C16 1.396(3)
C15 H15 0.9500
C16 C17 1.391(3)
C16 H16 0.9500
C17 C18 1.391(3)
C17 H17 0.9500
C18 C19 1.391(3)
C18 H18 0.9500
C19 H19 0.9500
C20 O1 1.144(3)
C20 W 2.015(3)
C21 O2 1.144(3)
C21 W 2.044(3)
C22 O3 1.139(3)
C22 W 2.052(3)
C23 O4 1.140(3)
C23 W 2.059(2)
C24 O5 1.134(3)
C24 W 2.050(3)
P Cl1 2.0427(8)
P Cl2 2.0629(8)
P W 2.4685(6)

loop_
_geom_torsion_atom_site_label_1
_geom_torsion_atom_site_label_2
_geom_torsion_atom_site_label_3
_geom_torsion_atom_site_label_4
_geom_torsion
C8 C1 C2 C3 176.5(2)
C14 C1 C2 C3 -57.5(3)
P C1 C2 C3 55.7(2)
C8 C1 C2 C7 -5.6(3)
C14 C1 C2 C7 120.4(2)
P C1 C2 C7 -126.4(2)
C7 C2 C3 C4 1.3(3)
C1 C2 C3 C4 179.3(2)
C2 C3 C4 C5 -1.3(4)
C3 C4 C5 C6 0.5(4)
C4 C5 C6 C7 0.4(4)
C5 C6 C7 C2 -0.4(4)
C3 C2 C7 C6 -0.5(3)
C1 C2 C7 C6 -178.4(2)
C2 C1 C8 C9 123.4(2)
C14 C1 C8 C9 -2.0(3)
P C1 C8 C9 -118.7(2)
C2 C1 C8 C13 -57.5(3)
C14 C1 C8 C13 177.1(2)
P C1 C8 C13 60.4(2)
C13 C8 C9 C10 -1.0(3)
C1 C8 C9 C10 178.1(2)
C8 C9 C10 C11 0.3(4)
C9 C10 C11 C12 0.6(4)
C10 C11 C12 C13 -0.6(4)
C11 C12 C13 C8 -0.2(4)
C9 C8 C13 C12 1.0(3)
C1 C8 C13 C12 -178.2(2)
C8 C1 C14 C19 104.6(2)
C2 C1 C14 C19 -23.0(3)
P C1 C14 C19 -135.83(19)
C8 C1 C14 C15 -71.4(3)
C2 C1 C14 C15 161.1(2)
P C1 C14 C15 48.2(2)
C19 C14 C15 C16 2.0(3)
C1 C14 C15 C16 178.1(2)
C14 C15 C16 C17 -0.9(4)
C15 C16 C17 C18 -0.7(4)
C16 C17 C18 C19 1.3(4)
C15 C14 C19 C18 -1.5(3)
C1 C14 C19 C18 -177.5(2)
C17 C18 C19 C14 -0.2(4)
C8 C1 P Cl1 23.72(15)
C2 C1 P Cl1 147.01(13)
C14 C1 P Cl1 -96.55(13)
C8 C1 P Cl2 -79.34(15)
C2 C1 P Cl2 43.95(14)
C14 C1 P Cl2 160.39(12)
C8 C1 P W 152.70(11)
C2 C1 P W -84.01(15)
C14 C1 P W 32.43(17)
O1 C20 W C21 39(4)
O1 C20 W C24 -52(4)
O1 C20 W C22 130(4)
O1 C20 W C23 -140(4)
O1 C20 W P 29(4)
O2 C21 W C20 -14(15)
O2 C21 W C24 75(15)
O2 C21 W C22 -105(15)
O2 C21 W C23 16(17)
O2 C21 W P 165(100)
O5 C24 W C20 -29(5)
O5 C24 W C21 -116(5)
O5 C24 W C22 46(6)
O5 C24 W C23 62(5)
O5 C24 W P 158(5)
O3 C22 W C20 157(21)
O3 C22 W C21 -116(21)
O3 C22 W C24 82(22)
O3 C22 W C23 66(21)
O3 C22 W P -30(21)
O4 C23 W C20 11(5)
O4 C23 W C21 -19(6)
O4 C23 W C24 -77(5)
O4 C23 W C22 102(5)
O4 C23 W P -168(5)
C1 P W C20 -172.3(6)
Cl1 P W C20 -46.1(6)
Cl2 P W C20 62.8(6)
C1 P W C21 177.83(11)
Cl1 P W C21 -55.99(8)
Cl2 P W C21 52.91(8)
C1 P W C24 -91.31(11)
Cl1 P W C24 34.87(7)
Cl2 P W C24 143.77(7)
C1 P W C22 86.80(12)
Cl1 P W C22 -147.02(8)
Cl2 P W C22 -38.12(8)
C1 P W C23 -3.41(11)
Cl1 P W C23 122.77(7)
Cl2 P W C23 -128.33(7)
